data_2202174
loop_
_publ_author_name
'Urban, Ji\<r\'i'
'Ludv\'ik, Ji\<r\'i'
'F\'abry, Jan'
'C\'isa\<rov\'a, Ivana'

_publ_section_title
;
 Anthracene-9-carbaldehyde hydrazone
;
_journal_issue 5
_journal_name_full 'Acta Crystallographica Section E'
_journal_page_first o654
_journal_page_last o656
_journal_paper_doi 10.1107/S1600536803007694
_journal_volume 59
_journal_year 2003
_chemical_formula_iupac 'C15 H12 N2'
_chemical_formula_moiety 'C15 H12 N2'
_chemical_formula_structural 'C15 H12 N2'
_chemical_formula_sum 'C15 H12 N2'
_chemical_formula_weight 220.27
_chemical_name_systematic ' 1-(9-Anthrylmetylidene)hydrazine'
_space_group_IT_number 14
_symmetry_cell_setting monoclinic
_symmetry_space_group_name_Hall '-P 2ybc'
_symmetry_space_group_name_H-M 'P 1 21/c 1'
_atom_sites_solution_hydrogens difmap
_atom_sites_solution_primary direct
_atom_sites_solution_secondary difmap
_cell_angle_alpha 90
_cell_angle_beta 103.856(3)
_cell_angle_gamma 90
_cell_formula_units_Z 4
_cell_length_a 17.7211(9)
_cell_length_b 3.9082(2)
_cell_length_c 16.4115(9)
_cell_measurement_pressure 10000
_cell_measurement_reflns_used 4704
_cell_measurement_temperature 291.0(10)
_cell_measurement_theta_max 26.022
_cell_measurement_theta_min 0.998
_cell_volume 1103.55(10)
_computing_cell_refinement 'HKL SCALEPACK (Otwinowski & Minor, 1997)'
_computing_data_collection 'COLLECT (Nonius BV, 1997-2000)'
_computing_data_reduction 'HKL DENZO (Otwinowski & Minor, 1997) and SCALEPACK'
_computing_molecular_graphics 'PLATON (Spek, 2002)'
_computing_publication_material SHELXL97
_computing_structure_refinement 'SHELXL97 (Sheldrick, 1997)'
_computing_structure_solution 'SHELXS97 (Sheldrick, 1997)'
_diffrn_ambient_temperature 291.0(10)
_diffrn_measured_fraction_theta_full 0.998
_diffrn_measured_fraction_theta_max 0.998
_diffrn_measurement_device 'Nonius KappaCCD'
_diffrn_measurement_method \w
_diffrn_radiation_monochromator graphite
_diffrn_radiation_source 'fine-focus sealed X-ray tube'
_diffrn_radiation_type 'Mo K\a'
_diffrn_radiation_wavelength 0.71073
_diffrn_reflns_av_R_equivalents 0.0000
_diffrn_reflns_av_sigmaI/netI 0.0380
_diffrn_reflns_limit_h_max 21
_diffrn_reflns_limit_h_min 0
_diffrn_reflns_limit_k_max 4
_diffrn_reflns_limit_k_min -4
_diffrn_reflns_limit_l_max 19
_diffrn_reflns_limit_l_min -20
_diffrn_reflns_number 2169
_diffrn_reflns_theta_full 26.01
_diffrn_reflns_theta_max 26.01
_diffrn_reflns_theta_min 2.55
_diffrn_standards_number 0
_exptl_absorpt_coefficient_mu 0.079
_exptl_absorpt_correction_type none
_exptl_crystal_colour yellow
_exptl_crystal_density_diffrn 1.325
_exptl_crystal_density_meas ?
_exptl_crystal_description plate
_exptl_crystal_F_000 464
_exptl_crystal_size_max 0.3
_exptl_crystal_size_mid 0.2
_exptl_crystal_size_min 0.075
_refine_diff_density_max 0.295
_refine_diff_density_min -0.240
_refine_ls_extinction_coef 0.107(10)
_refine_ls_extinction_expression Fc^*^=kFc[1+0.001xFc^2^\l^3^/sin(2\q)]^-1/4^
_refine_ls_extinction_method SHELXL97
_refine_ls_goodness_of_fit_ref 1.104
_refine_ls_hydrogen_treatment mixed
_refine_ls_matrix_type full
_refine_ls_number_constraints 27
_refine_ls_number_parameters 177
_refine_ls_number_reflns 2169
_refine_ls_number_restraints 0
_refine_ls_restrained_S_all 1.104
_refine_ls_R_factor_all 0.0699
_refine_ls_R_factor_gt 0.0516
_refine_ls_shift/su_max <0.001
_refine_ls_shift/su_mean <0.001
_refine_ls_structure_factor_coef Fsqd
_refine_ls_weighting_details 'calc w = 1/[\s^2^(Fo^2^)+(0.0758P)^2^+0.0918P] where P = (Fo^2^+2Fc^2^)/3'
_refine_ls_weighting_scheme calc
_refine_ls_wR_factor_gt 0.1248
_refine_ls_wR_factor_ref 0.1402
_reflns_number_gt 1628
_reflns_number_total 2169
_reflns_threshold_expression I>2\s(I)
_cod_data_source_file su6023.cif
_cod_data_source_block I
_cod_depositor_comments
;
The following automatic conversions were performed:

'_exptl_crystal_density_meas' value 'not measured' was changed to '?'
- the value is perceived as not measured.

Automatic conversion script
Id: cif_fix_values 3008 2015-01-20 13:52:24Z robertas 
;
_cod_original_sg_symbol_H-M 'P 21/c'
_cod_database_code 2202174
_cod_database_fobs_code 2202174

loop_
_symmetry_equiv_pos_as_xyz
'x, y, z'
'-x, y+1/2, -z+1/2'
'-x, -y, -z'
'x, -y-1/2, z-1/2'

loop_
_atom_site_label
_atom_site_fract_x
_atom_site_fract_y
_atom_site_fract_z
_atom_site_U_iso_or_equiv
_atom_site_adp_type
_atom_site_calc_flag
_atom_site_refinement_flags
_atom_site_occupancy
_atom_site_disorder_assembly
_atom_site_disorder_group
_atom_site_type_symbol
C1 0.18128(9) 0.7205(4) 0.47635(10) 0.0477(4) Uani d . 1 . . C
H1 0.2203 0.6382 0.5204 0.050(4) Uiso calc R 1 . . H
C2 0.10649(10) 0.7134(4) 0.48320(11) 0.0559(5) Uani d . 1 . . C
H2 0.0952 0.6247 0.5315 0.069(6) Uiso calc R 1 . . H
C3 0.04561(10) 0.8383(5) 0.41831(12) 0.0585(5) Uani d . 1 . . C
H3 -0.0054 0.8309 0.4238 0.074(6) Uiso calc R 1 . . H
C4 0.06163(9) 0.9688(4) 0.34813(12) 0.0537(5) Uani d . 1 . . C
H4 0.0212 1.0526 0.3058 0.068(6) Uiso calc R 1 . . H
C5 0.37012(10) 1.0124(4) 0.30409(10) 0.0497(4) Uani d . 1 . . C
H5 0.4116 0.9162 0.3430 0.052(5) Uiso calc R 1 . . H
C6 0.38282(11) 1.1584(5) 0.23336(11) 0.0586(5) Uani d . 1 . . C
H6 0.4330 1.1645 0.2253 0.068(6) Uiso calc R 1 . . H
C7 0.32142(12) 1.3001(4) 0.17228(11) 0.0605(5) Uani d . 1 . . C
H7 0.3313 1.4036 0.1249 0.075(6) Uiso calc R 1 . . H
C8 0.24828(11) 1.2864(4) 0.18225(10) 0.0544(5) Uani d . 1 . . C
H8 0.2079 1.3756 0.1407 0.074(6) Uiso calc R 1 . . H
C9 0.27862(8) 0.8642(3) 0.39370(9) 0.0387(4) Uani d . 1 . . C
C10 0.15604(10) 1.1210(4) 0.26608(10) 0.0478(4) Uani d . 1 . . C
H10 0.1156 1.2066 0.2240 0.059(5) Uiso calc R 1 . . H
C11 0.20133(8) 0.8516(4) 0.40300(9) 0.0404(4) Uani d . 1 . . C
C12 0.13899(9) 0.9813(4) 0.33731(10) 0.0439(4) Uani d . 1 . . C
C13 0.29429(9) 1.0040(3) 0.31968(9) 0.0406(4) Uani d . 1 . . C
C14 0.23133(9) 1.1372(4) 0.25553(9) 0.0445(4) Uani d . 1 . . C
C15 0.34009(9) 0.7253(4) 0.46235(9) 0.0421(4) Uani d . 1 . . C
N1 0.40544(7) 0.8693(3) 0.49051(8) 0.0455(4) Uani d . 1 . . N
N2 0.45402(9) 0.7240(5) 0.56097(9) 0.0580(4) Uani d . 1 . . N
H15 0.3280(9) 0.515(5) 0.4888(11) 0.054(5) Uiso d . 1 . . H
H1N2 0.5015(13) 0.765(6) 0.5600(14) 0.082(7) Uiso d . 1 . . H
H2N2 0.4443(13) 0.493(7) 0.5661(16) 0.100(8) Uiso d . 1 . . H

loop_
_atom_site_aniso_label
_atom_site_aniso_U_11
_atom_site_aniso_U_22
_atom_site_aniso_U_33
_atom_site_aniso_U_12
_atom_site_aniso_U_13
_atom_site_aniso_U_23
C1 0.0532(9) 0.0462(9) 0.0429(9) -0.0038(7) 0.0096(7) 0.0008(7)
C2 0.0601(11) 0.0561(10) 0.0550(11) -0.0092(8) 0.0207(9) -0.0001(8)
C3 0.0463(10) 0.0615(11) 0.0695(12) -0.0073(8) 0.0172(8) -0.0072(9)
C4 0.0455(9) 0.0523(10) 0.0586(11) -0.0014(7) 0.0031(8) -0.0055(8)
C5 0.0546(10) 0.0539(10) 0.0405(9) -0.0037(7) 0.0114(7) -0.0066(7)
C6 0.0688(12) 0.0636(11) 0.0494(10) -0.0110(9) 0.0258(9) -0.0081(8)
C7 0.0887(14) 0.0566(10) 0.0406(9) -0.0094(9) 0.0240(9) -0.0010(8)
C8 0.0784(12) 0.0469(9) 0.0352(8) -0.0006(8) 0.0087(8) 0.0018(7)
C9 0.0461(8) 0.0333(7) 0.0348(8) -0.0035(6) 0.0057(6) -0.0051(6)
C10 0.0542(9) 0.0437(8) 0.0391(9) 0.0022(7) -0.0013(7) 0.0004(7)
C11 0.0478(9) 0.0345(7) 0.0370(8) -0.0040(6) 0.0066(6) -0.0058(6)
C12 0.0463(9) 0.0382(8) 0.0438(9) -0.0032(6) 0.0045(7) -0.0058(6)
C13 0.0504(9) 0.0352(8) 0.0349(8) -0.0043(6) 0.0077(6) -0.0056(6)
C14 0.0583(10) 0.0375(8) 0.0351(8) -0.0022(7) 0.0059(7) -0.0042(6)
C15 0.0482(9) 0.0400(8) 0.0380(8) 0.0000(7) 0.0100(7) -0.0001(6)
N1 0.0437(7) 0.0523(7) 0.0384(7) 0.0016(6) 0.0055(6) -0.0005(6)
N2 0.0450(9) 0.0806(12) 0.0449(8) 0.0043(8) 0.0038(6) 0.0084(8)

loop_
_atom_type_symbol
_atom_type_description
_atom_type_scat_dispersion_real
_atom_type_scat_dispersion_imag
_atom_type_scat_source
C C 0.0033 0.0016 'International Tables Vol C Tables 4.2.6.8 and 6.1.1.4'
N N 0.0061 0.0033 'International Tables Vol C Tables 4.2.6.8 and 6.1.1.4'
H H 0.0000 0.0000 'International Tables Vol C Tables 4.2.6.8 and 6.1.1.4'
O O 0.0106 0.0060 'International Tables Vol C Tables 4.2.6.8 and 6.1.1.4'

loop_
_geom_angle_atom_site_label_1
_geom_angle_atom_site_label_2
_geom_angle_atom_site_label_3
_geom_angle
_geom_angle_publ_flag
C2 C1 C11 121.45(15) no
C2 C1 H1 119.3 no
C11 C1 H1 119.3 no
C1 C2 C3 121.10(16) no
C1 C2 H2 119.4 no
C3 C2 H2 119.4 no
C4 C3 C2 119.74(16) no
C4 C3 H3 120.1 no
C2 C3 H3 120.1 no
C3 C4 C12 121.61(16) no
C3 C4 H4 119.2 no
C12 C4 H4 119.2 no
C6 C5 C13 121.21(16) no
C6 C5 H5 119.4 no
C13 C5 H5 119.4 no
C5 C6 C7 121.09(17) no
C5 C6 H6 119.5 no
C7 C6 H6 119.5 no
C8 C7 C6 120.10(16) no
C8 C7 H7 120.0 no
C6 C7 H7 120.0 no
C7 C8 C14 121.35(16) no
C7 C8 H8 119.3 no
C14 C8 H8 119.3 no
C11 C9 C13 119.92(13) no
C11 C9 C15 117.57(13) no
C13 C9 C15 122.50(13) no
C14 C10 C12 122.21(14) no
C14 C10 H10 118.9 no
C12 C10 H10 118.9 no
C9 C11 C1 123.08(13) no
C9 C11 C12 119.77(14) no
C1 C11 C12 117.14(14) no
C10 C12 C4 121.91(15) no
C10 C12 C11 119.14(14) no
C4 C12 C11 118.94(15) no
C9 C13 C5 123.23(14) no
C9 C13 C14 119.37(14) no
C5 C13 C14 117.38(14) no
C10 C14 C8 121.67(14) no
C10 C14 C13 119.57(14) no
C8 C14 C13 118.76(15) no
N1 C15 C9 123.94(15) yes
N1 C15 H15 119.2(10) yes
C9 C15 H15 116.8(10) yes
C15 N1 N2 116.84(15) yes
N1 N2 H1N2 108.9(15) yes
N1 N2 H2N2 112.5(15) yes
H1N2 N2 H2N2 112.7(19) no

loop_
_geom_bond_atom_site_label_1
_geom_bond_atom_site_label_2
_geom_bond_site_symmetry_2
_geom_bond_distance
_geom_bond_publ_flag
C1 C2 . 1.357(2) yes
C1 C11 . 1.429(2) yes
C1 H1 . 0.9300 no
C2 C3 . 1.409(2) yes
C2 H2 . 0.9300 no
C3 C4 . 1.350(2) yes
C3 H3 . 0.9300 no
C4 C12 . 1.425(2) yes
C4 H4 . 0.9300 no
C5 C6 . 1.360(2) yes
C5 C13 . 1.427(2) yes
C5 H5 . 0.9300 no
C6 C7 . 1.405(3) yes
C6 H6 . 0.9300 no
C7 C8 . 1.346(3) yes
C7 H7 . 0.9300 no
C8 C14 . 1.432(2) yes
C8 H8 . 0.9300 no
C9 C11 . 1.415(2) yes
C9 C13 . 1.419(2) yes
C9 C15 . 1.471(2) yes
C10 C14 . 1.387(2) yes
C10 C12 . 1.388(2) yes
C10 H10 . 0.9300 no
C11 C12 . 1.438(2) yes
C13 C14 . 1.436(2) yes
C15 N1 . 1.2709(19) yes
C15 H15 . 0.977(18) no
N1 N2 . 1.3870(19) yes
N2 H1N2 . 0.86(2) no
N2 H2N2 . 0.93(3) no

loop_
_geom_hbond_atom_site_label_D
_geom_hbond_atom_site_label_H
_geom_hbond_atom_site_label_A
_geom_hbond_site_symmetry_A
_geom_hbond_distance_DH
_geom_hbond_distance_HA
_geom_hbond_distance_DA
_geom_hbond_angle_DHA
_geom_hbond_publ_flag
N2 H1N2 N1 3_676 0.86(2) 2.47(2) 3.233(2) 147.9(19) yes

loop_
_cod_related_entry_id
_cod_related_entry_database
_cod_related_entry_code
1 ChemSpider 29752437
